data_2312418
loop_
_publ_author_name
'Wang, Yan'
'Cheng, Wei Wei'
'Mou, Yi'
'Wen, Shuai'
'Wang, Dongkai'
'Xue, Yun Shan'

_publ_section_title
;
 A twofold interpenetrated two-dimensional zinc(II) coordination polymer
 for the highly sensitive detection of nitrofurantoin in aqueous medium.
;
_journal_coeditor_code DG3050
_journal_issue 4
_journal_name_full 'Acta crystallographica. Section C, Structural chemistry'
_journal_paper_doi 10.1107/S2053229624002171
_journal_volume 80
_journal_year 2024
_chemical_formula_iupac '[Zn (C8 H3 Br1 O4) (C21 H18 N4 O1)]'
_chemical_formula_moiety 'C29 H21 Br N4 O5 Zn'
_chemical_formula_sum 'C29 H21 Br N4 O5 Zn'
_chemical_formula_weight 650.79
_chemical_name_systematic
Poly[{\m~2~-bis[4-(2-methyl-1<i>H</i>-imidazol-1-yl)phenyl]methanone-\k^2^<i>N</i>^3^:<i>N</i>^3'^}(\m~2~-5-bromobenzene-1,3-dicarboxylato-\k^2^<i>O</i>^1^:<i>O</i>^3^)zinc(II)]
_space_group_crystal_system monoclinic
_space_group_IT_number 14
_space_group_name_Hall '-P 2ybc'
_space_group_name_H-M_alt 'P 1 21/c 1'
_atom_sites_solution_hydrogens geom
_audit_creation_method SHELXL-2014
_cell_angle_alpha 90
_cell_angle_beta 103.19(2)
_cell_angle_gamma 90
_cell_formula_units_Z 4
_cell_length_a 9.730(5)
_cell_length_b 16.520(9)
_cell_length_c 17.649(10)
_cell_measurement_reflns_used 9213
_cell_measurement_temperature 293(2)
_cell_measurement_theta_max 2.59
_cell_measurement_theta_min 27.91
_cell_volume 2762(3)
_computing_cell_refinement
;
SAINT (Bruker, 2016)
;
_computing_data_collection
;
APEX3 (Bruker, 2016)
;
_computing_data_reduction
;
SAINT (Bruker, 2016)
;
_computing_molecular_graphics
;
DIAMOND (Brandenburg & Putz, 2005)
;
_computing_structure_refinement
;
SHELXL2014 (Sheldrick, 2015<i>b</i>)
;
_computing_structure_solution
;
SHELXT2014 (Sheldrick, 2015<i>a</i>)
;
_diffrn_ambient_temperature 293(2)
_diffrn_measured_fraction_theta_full 0.998
_diffrn_measured_fraction_theta_max 0.998
_diffrn_measurement_device_type 'Bruker APEXII CCD'
_diffrn_measurement_method '\f and \w scans'
_diffrn_radiation_type MoK\a
_diffrn_radiation_wavelength 0.71073
_diffrn_reflns_av_R_equivalents 0.0328
_diffrn_reflns_av_unetI/netI 0.0187
_diffrn_reflns_limit_h_max 12
_diffrn_reflns_limit_h_min -12
_diffrn_reflns_limit_k_max 20
_diffrn_reflns_limit_k_min -20
_diffrn_reflns_limit_l_max 21
_diffrn_reflns_limit_l_min -21
_diffrn_reflns_number 49055
_diffrn_reflns_theta_full 25.242
_diffrn_reflns_theta_max 26.000
_diffrn_reflns_theta_min 2.672
_exptl_absorpt_coefficient_mu 2.382
_exptl_absorpt_correction_T_max 0.7456
_exptl_absorpt_correction_T_min 0.5739
_exptl_absorpt_correction_type multi-scan
_exptl_absorpt_process_details
;
(SADABS; Bruker, 2016)
;
_exptl_crystal_colour colorless
_exptl_crystal_density_diffrn 1.565
_exptl_crystal_description block
_exptl_crystal_F_000 1312
_exptl_crystal_size_max 0.190
_exptl_crystal_size_mid 0.180
_exptl_crystal_size_min 0.170
_refine_diff_density_max 1.673
_refine_diff_density_min -0.442
_refine_ls_extinction_method none
_refine_ls_goodness_of_fit_ref 1.021
_refine_ls_hydrogen_treatment constr
_refine_ls_matrix_type full
_refine_ls_number_parameters 363
_refine_ls_number_reflns 5414
_refine_ls_number_restraints 0
_refine_ls_restrained_S_all 1.021
_refine_ls_R_factor_all 0.0436
_refine_ls_R_factor_gt 0.0362
_refine_ls_shift/su_max 0.000
_refine_ls_shift/su_mean 0.000
_refine_ls_structure_factor_coef Fsqd
_refine_ls_weighting_details 'w=1/[\s^2^(Fo^2^)+(0.0506P)^2^+3.4737P] where P=(Fo^2^+2Fc^2^)/3'
_refine_ls_weighting_scheme calc
_refine_ls_wR_factor_gt 0.0971
_refine_ls_wR_factor_ref 0.1004
_reflns_number_gt 4729
_reflns_number_total 5414
_reflns_threshold_expression 'I > 2\s(I)'
_cod_data_source_file dg3050sup1.cif
_cod_data_source_block I
_cod_original_sg_symbol_H-M 'P 21/c'
_cod_database_code 2312418
_shelx_space_group_comment
;
The symmetry employed for this shelxl refinement is uniquely defined
by the following loop, which should always be used as a source of
symmetry information in preference to the above space-group names.
They are only intended as comments.
;
_shelx_estimated_absorpt_t_min 0.660
_shelx_estimated_absorpt_t_max 0.688
_shelxl_version_number 2.014

loop_
_space_group_symop_operation_xyz
'x, y, z'
'-x, y+1/2, -z+1/2'
'-x, -y, -z'
'x, -y-1/2, z-1/2'

loop_
_atom_site_type_symbol
_atom_site_label
_atom_site_fract_x
_atom_site_fract_y
_atom_site_fract_z
_atom_site_U_iso_or_equiv
_atom_site_adp_type
_atom_site_calc_flag
_atom_site_occupancy
_atom_site_disorder_assembly
_atom_site_disorder_group
Br Br1 0.80325(4) 0.39453(3) -0.00985(2) 0.06071(14) Uani d 1 . .
Zn Zn1 0.64911(3) 0.07383(2) 0.23045(2) 0.03041(10) Uani d 1 . .
O O1 0.7064(2) 0.17720(12) 0.19595(12) 0.0407(5) Uani d 1 . .
O O5 0.1915(3) 0.29606(19) 0.64997(13) 0.0715(8) Uani d 1 . .
O O2 0.8412(3) 0.2035(2) 0.31072(15) 0.0860(11) Uani d 1 . .
O O3 1.2198(3) 0.41302(17) 0.33033(14) 0.0659(8) Uani d 1 . .
O O4 1.2037(3) 0.49661(16) 0.23089(14) 0.0624(7) Uani d 1 . .
N N4 -0.5036(2) 0.54715(14) 0.36843(13) 0.0336(5) Uani d 1 . .
N N1 0.5422(3) 0.06977(14) 0.31469(14) 0.0355(5) Uani d 1 . .
N N2 0.4037(3) 0.09600(15) 0.39234(15) 0.0390(6) Uani d 1 . .
N N3 -0.3168(2) 0.49910(14) 0.44966(13) 0.0337(5) Uani d 1 . .
C C6 0.8734(3) 0.36893(19) 0.09671(16) 0.0382(6) Uani d 1 . .
C C7 0.8114(3) 0.30714(18) 0.12851(16) 0.0363(6) Uani d 1 . .
H H7 0.7353 0.2790 0.0985 0.044 Uiso calc 1 . .
C C2 0.8634(3) 0.28704(17) 0.20612(16) 0.0344(6) Uani d 1 . .
C C1 0.8008(3) 0.21777(19) 0.24224(17) 0.0400(7) Uani d 1 . .
C C11 0.5245(4) 0.00012(18) 0.35423(18) 0.0458(7) Uani d 1 . .
H H11 0.5660 -0.0496 0.3488 0.055 Uiso calc 1 . .
C C12 0.4381(4) 0.01528(18) 0.4016(2) 0.0497(8) Uani d 1 . .
H H12 0.4075 -0.0214 0.4343 0.060 Uiso calc 1 . .
C C10 0.4687(3) 0.12690(17) 0.33922(16) 0.0357(6) Uani d 1 . .
C C9 0.4582(4) 0.2126(2) 0.3144(2) 0.0582(9) Uani d 1 . .
H H9A 0.5415 0.2275 0.2972 0.087 Uiso calc 1 . .
H H9B 0.4497 0.2463 0.3575 0.087 Uiso calc 1 . .
H H9C 0.3767 0.2197 0.2726 0.087 Uiso calc 1 . .
C C13 0.3314(3) 0.14186(18) 0.44010(17) 0.0385(6) Uani d 1 . .
C C18 0.1896(3) 0.1584(2) 0.41518(19) 0.0466(7) Uani d 1 . .
H H18 0.1378 0.1373 0.3685 0.056 Uiso calc 1 . .
C C17 0.1256(3) 0.2069(2) 0.46097(19) 0.0458(7) Uani d 1 . .
H H17 0.0301 0.2191 0.4448 0.055 Uiso calc 1 . .
C C16 0.2032(3) 0.23747(18) 0.53071(17) 0.0377(6) Uani d 1 . .
C C15 0.3442(3) 0.21629(18) 0.55651(17) 0.0402(7) Uani d 1 . .
H H15 0.3951 0.2340 0.6048 0.048 Uiso calc 1 . .
C C14 0.4084(3) 0.16931(19) 0.51076(18) 0.0418(7) Uani d 1 . .
H H14 0.5034 0.1560 0.5273 0.050 Uiso calc 1 . .
C C19 0.1427(3) 0.2943(2) 0.58072(18) 0.0437(7) Uani d 1 . .
C C20 0.0259(3) 0.34936(18) 0.54439(16) 0.0359(6) Uani d 1 . .
C C25 0.0046(3) 0.37558(19) 0.46738(17) 0.0383(6) Uani d 1 . .
H H25 0.0650 0.3585 0.4367 0.046 Uiso calc 1 . .
C C24 -0.1064(3) 0.42685(18) 0.43677(16) 0.0373(6) Uani d 1 . .
H H24 -0.1192 0.4456 0.3860 0.045 Uiso calc 1 . .
C C23 -0.1979(3) 0.45003(17) 0.48171(16) 0.0336(6) Uani d 1 . .
C C22 -0.1736(3) 0.42786(18) 0.55926(17) 0.0372(6) Uani d 1 . .
H H22 -0.2327 0.4462 0.5903 0.045 Uiso calc 1 . .
C C21 -0.0610(3) 0.37836(18) 0.58984(17) 0.0388(6) Uani d 1 . .
H H21 -0.0432 0.3642 0.6422 0.047 Uiso calc 1 . .
C C28 -0.3609(3) 0.56550(18) 0.48537(17) 0.0367(6) Uani d 1 . .
H H28 -0.3202 0.5860 0.5344 0.044 Uiso calc 1 . .
C C29 -0.4749(3) 0.59433(17) 0.43441(17) 0.0357(6) Uani d 1 . .
H H29 -0.5267 0.6395 0.4426 0.043 Uiso calc 1 . .
C C27 -0.4069(3) 0.48934(17) 0.37973(16) 0.0345(6) Uani d 1 . .
C C26 -0.4056(4) 0.4208(2) 0.3263(2) 0.0548(9) Uani d 1 . .
H H26A -0.5008 0.4053 0.3028 0.082 Uiso calc 1 . .
H H26B -0.3568 0.3759 0.3548 0.082 Uiso calc 1 . .
H H26C -0.3583 0.4367 0.2865 0.082 Uiso calc 1 . .
C C3 0.9777(3) 0.32947(18) 0.24916(16) 0.0361(6) Uani d 1 . .
H H3 1.0135 0.3157 0.3010 0.043 Uiso calc 1 . .
C C4 1.0394(3) 0.39163(18) 0.21671(16) 0.0359(6) Uani d 1 . .
C C8 1.1644(3) 0.43647(19) 0.26470(18) 0.0407(7) Uani d 1 . .
C C5 0.9861(3) 0.41201(18) 0.13955(17) 0.0395(7) Uani d 1 . .
H H5 1.0257 0.4542 0.1169 0.047 Uiso calc 1 . .

loop_
_atom_site_aniso_label
_atom_site_aniso_U_11
_atom_site_aniso_U_22
_atom_site_aniso_U_33
_atom_site_aniso_U_12
_atom_site_aniso_U_13
_atom_site_aniso_U_23
Br1 0.0464(2) 0.0958(3) 0.03640(18) -0.00140(18) 0.00221(14) 0.01806(17)
Zn1 0.02823(17) 0.03136(17) 0.03169(17) 0.00148(12) 0.00694(12) -0.00090(12)
O1 0.0395(11) 0.0411(11) 0.0405(11) -0.0139(9) 0.0070(9) -0.0032(9)
O5 0.0729(17) 0.104(2) 0.0352(13) 0.0491(16) 0.0079(11) 0.0015(13)
O2 0.096(2) 0.105(2) 0.0442(14) -0.0616(19) -0.0100(14) 0.0226(15)
O3 0.0710(17) 0.0769(18) 0.0415(13) -0.0371(14) -0.0045(12) -0.0003(12)
O4 0.0594(15) 0.0634(16) 0.0567(14) -0.0345(13) -0.0024(12) 0.0088(12)
N4 0.0306(11) 0.0326(12) 0.0361(12) 0.0019(9) 0.0041(9) 0.0000(10)
N1 0.0401(13) 0.0330(12) 0.0347(12) 0.0028(10) 0.0113(10) 0.0012(10)
N2 0.0433(14) 0.0361(13) 0.0420(13) 0.0032(10) 0.0186(11) 0.0006(10)
N3 0.0274(11) 0.0378(12) 0.0348(12) 0.0036(9) 0.0050(9) 0.0010(10)
C6 0.0344(14) 0.0494(17) 0.0292(13) 0.0018(13) 0.0037(11) 0.0030(12)
C7 0.0285(13) 0.0424(15) 0.0359(14) -0.0053(12) 0.0031(11) -0.0048(12)
C2 0.0335(14) 0.0376(15) 0.0324(14) -0.0070(11) 0.0080(11) -0.0033(11)
C1 0.0394(16) 0.0433(16) 0.0366(15) -0.0113(13) 0.0072(12) 0.0002(13)
C11 0.065(2) 0.0305(15) 0.0474(17) 0.0080(14) 0.0252(16) 0.0038(13)
C12 0.074(2) 0.0314(15) 0.0526(19) 0.0008(15) 0.0320(17) 0.0045(13)
C10 0.0381(15) 0.0347(14) 0.0354(14) 0.0029(12) 0.0107(12) 0.0014(11)
C9 0.079(3) 0.0372(17) 0.068(2) 0.0083(17) 0.036(2) 0.0110(16)
C13 0.0391(15) 0.0370(15) 0.0435(16) 0.0036(12) 0.0181(13) 0.0020(13)
C18 0.0420(17) 0.0517(19) 0.0450(17) 0.0030(14) 0.0077(14) -0.0066(14)
C17 0.0313(15) 0.0532(19) 0.0526(18) 0.0068(13) 0.0089(13) -0.0008(15)
C16 0.0340(14) 0.0406(16) 0.0400(15) 0.0088(12) 0.0114(12) 0.0033(12)
C15 0.0378(15) 0.0434(16) 0.0380(15) 0.0091(13) 0.0061(12) 0.0005(13)
C14 0.0324(14) 0.0427(16) 0.0504(17) 0.0090(13) 0.0099(13) -0.0008(14)
C19 0.0411(16) 0.0537(19) 0.0377(16) 0.0155(14) 0.0120(13) 0.0054(14)
C20 0.0328(14) 0.0410(15) 0.0356(14) 0.0060(12) 0.0115(11) 0.0038(12)
C25 0.0328(14) 0.0491(17) 0.0365(15) 0.0080(12) 0.0150(12) 0.0013(13)
C24 0.0346(14) 0.0478(17) 0.0301(14) 0.0053(12) 0.0083(11) 0.0044(12)
C23 0.0269(13) 0.0361(14) 0.0377(14) 0.0042(11) 0.0072(11) 0.0030(12)
C22 0.0337(14) 0.0443(16) 0.0380(15) 0.0080(12) 0.0171(12) 0.0063(12)
C21 0.0363(15) 0.0484(17) 0.0346(14) 0.0081(13) 0.0142(12) 0.0087(12)
C28 0.0301(14) 0.0421(16) 0.0372(15) 0.0030(12) 0.0062(11) -0.0052(12)
C29 0.0307(14) 0.0357(14) 0.0398(15) 0.0031(11) 0.0061(12) -0.0026(12)
C27 0.0310(13) 0.0328(14) 0.0386(15) 0.0027(11) 0.0055(11) 0.0010(11)
C26 0.053(2) 0.0451(18) 0.057(2) 0.0128(15) -0.0060(16) -0.0141(15)
C3 0.0376(15) 0.0418(15) 0.0281(13) -0.0096(12) 0.0056(11) -0.0032(11)
C4 0.0338(14) 0.0395(15) 0.0339(14) -0.0078(12) 0.0066(11) -0.0064(12)
C8 0.0387(16) 0.0449(17) 0.0401(16) -0.0114(13) 0.0125(13) -0.0083(13)
C5 0.0366(15) 0.0427(16) 0.0409(16) -0.0049(12) 0.0125(13) 0.0033(13)

loop_
_atom_type_symbol
_atom_type_description
_atom_type_scat_dispersion_real
_atom_type_scat_dispersion_imag
_atom_type_scat_source
C C 0.0033 0.0016 'International Tables Vol C Tables 4.2.6.8 and 6.1.1.4'
H H 0.0000 0.0000 'International Tables Vol C Tables 4.2.6.8 and 6.1.1.4'
N N 0.0061 0.0033 'International Tables Vol C Tables 4.2.6.8 and 6.1.1.4'
O O 0.0106 0.0060 'International Tables Vol C Tables 4.2.6.8 and 6.1.1.4'
Zn Zn 0.2839 1.4301 'International Tables Vol C Tables 4.2.6.8 and 6.1.1.4'
Br Br -0.2901 2.4595 'International Tables Vol C Tables 4.2.6.8 and 6.1.1.4'

loop_
_geom_angle_atom_site_label_1
_geom_angle_atom_site_label_2
_geom_angle_atom_site_label_3
_geom_angle_site_symmetry_1
_geom_angle_site_symmetry_3
_geom_angle
_geom_angle_publ_flag
O4 Zn1 O1 2_745 . 116.87(12) ?
O4 Zn1 N1 2_745 . 100.70(11) ?
O1 Zn1 N1 . . 119.91(9) ?
O4 Zn1 N4 2_745 2_545 118.56(10) ?
O1 Zn1 N4 . 2_545 96.63(9) ?
N1 Zn1 N4 . 2_545 104.64(10) ?
C1 O1 Zn1 . . 118.68(19) ?
C8 O4 Zn1 . 2_755 129.5(2) ?
C27 N4 C29 . . 106.3(2) ?
C27 N4 Zn1 . 2 128.24(19) ?
C29 N4 Zn1 . 2 124.89(19) ?
C10 N1 C11 . . 107.0(2) ?
C10 N1 Zn1 . . 129.37(19) ?
C11 N1 Zn1 . . 123.44(19) ?
C10 N2 C12 . . 108.1(2) ?
C10 N2 C13 . . 125.6(2) ?
C12 N2 C13 . . 125.6(3) ?
C27 N3 C28 . . 107.9(2) ?
C27 N3 C23 . . 126.6(2) ?
C28 N3 C23 . . 125.5(2) ?
C7 C6 C5 . . 122.0(3) ?
C7 C6 Br1 . . 118.7(2) ?
C5 C6 Br1 . . 119.3(2) ?
C6 C7 C2 . . 119.1(3) ?
C6 C7 H7 . . 120.4 ?
C2 C7 H7 . . 120.4 ?
C3 C2 C7 . . 119.1(3) ?
C3 C2 C1 . . 120.3(3) ?
C7 C2 C1 . . 120.6(2) ?
O2 C1 O1 . . 124.3(3) ?
O2 C1 C2 . . 120.2(3) ?
O1 C1 C2 . . 115.6(3) ?
C12 C11 N1 . . 109.2(3) ?
C12 C11 H11 . . 125.4 ?
N1 C11 H11 . . 125.4 ?
C11 C12 N2 . . 106.1(3) ?
C11 C12 H12 . . 126.9 ?
N2 C12 H12 . . 126.9 ?
N1 C10 N2 . . 109.5(2) ?
N1 C10 C9 . . 126.6(3) ?
N2 C10 C9 . . 123.9(3) ?
C10 C9 H9A . . 109.5 ?
C10 C9 H9B . . 109.5 ?
H9A C9 H9B . . 109.5 ?
C10 C9 H9C . . 109.5 ?
H9A C9 H9C . . 109.5 ?
H9B C9 H9C . . 109.5 ?
C18 C13 C14 . . 121.5(3) ?
C18 C13 N2 . . 120.5(3) ?
C14 C13 N2 . . 118.0(3) ?
C13 C18 C17 . . 118.7(3) ?
C13 C18 H18 . . 120.6 ?
C17 C18 H18 . . 120.6 ?
C18 C17 C16 . . 120.3(3) ?
C18 C17 H17 . . 119.9 ?
C16 C17 H17 . . 119.9 ?
C17 C16 C15 . . 119.8(3) ?
C17 C16 C19 . . 123.0(3) ?
C15 C16 C19 . . 117.2(3) ?
C14 C15 C16 . . 119.9(3) ?
C14 C15 H15 . . 120.0 ?
C16 C15 H15 . . 120.0 ?
C15 C14 C13 . . 119.6(3) ?
C15 C14 H14 . . 120.2 ?
C13 C14 H14 . . 120.2 ?
O5 C19 C20 . . 120.6(3) ?
O5 C19 C16 . . 119.7(3) ?
C20 C19 C16 . . 119.7(3) ?
C21 C20 C25 . . 119.0(3) ?
C21 C20 C19 . . 118.2(3) ?
C25 C20 C19 . . 122.7(2) ?
C24 C25 C20 . . 120.0(3) ?
C24 C25 H25 . . 120.0 ?
C20 C25 H25 . . 120.0 ?
C23 C24 C25 . . 119.8(3) ?
C23 C24 H24 . . 120.1 ?
C25 C24 H24 . . 120.1 ?
C24 C23 C22 . . 120.7(3) ?
C24 C23 N3 . . 120.3(2) ?
C22 C23 N3 . . 119.0(2) ?
C21 C22 C23 . . 119.1(3) ?
C21 C22 H22 . . 120.4 ?
C23 C22 H22 . . 120.4 ?
C22 C21 C20 . . 121.2(3) ?
C22 C21 H21 . . 119.4 ?
C20 C21 H21 . . 119.4 ?
C29 C28 N3 . . 105.7(3) ?
C29 C28 H28 . . 127.1 ?
N3 C28 H28 . . 127.1 ?
C28 C29 N4 . . 110.0(3) ?
C28 C29 H29 . . 125.0 ?
N4 C29 H29 . . 125.0 ?
N4 C27 N3 . . 110.0(2) ?
N4 C27 C26 . . 124.5(3) ?
N3 C27 C26 . . 125.3(3) ?
C27 C26 H26A . . 109.5 ?
C27 C26 H26B . . 109.5 ?
H26A C26 H26B . . 109.5 ?
C27 C26 H26C . . 109.5 ?
H26A C26 H26C . . 109.5 ?
H26B C26 H26C . . 109.5 ?
C4 C3 C2 . . 121.4(3) ?
C4 C3 H3 . . 119.3 ?
C2 C3 H3 . . 119.3 ?
C3 C4 C5 . . 119.3(3) ?
C3 C4 C8 . . 120.3(3) ?
C5 C4 C8 . . 120.4(3) ?
O3 C8 O4 . . 125.5(3) ?
O3 C8 C4 . . 120.0(3) ?
O4 C8 C4 . . 114.4(3) ?
C6 C5 C4 . . 119.1(3) ?
C6 C5 H5 . . 120.4 ?
C4 C5 H5 . . 120.4 ?

loop_
_geom_bond_atom_site_label_1
_geom_bond_atom_site_label_2
_geom_bond_site_symmetry_2
_geom_bond_distance
_geom_bond_publ_flag
Br1 C6 . 1.896(3) ?
Zn1 O4 2_745 1.923(2) ?
Zn1 O1 . 1.937(2) ?
Zn1 N1 . 2.001(2) ?
Zn1 N4 2_545 2.029(2) ?
O1 C1 . 1.272(3) ?
O5 C19 . 1.206(4) ?
O2 C1 . 1.206(4) ?
O3 C8 . 1.224(4) ?
O4 C8 . 1.262(4) ?
O4 Zn1 2_755 1.923(2) ?
N4 C27 . 1.324(4) ?
N4 C29 . 1.376(4) ?
N4 Zn1 2 2.029(2) ?
N1 C10 . 1.315(4) ?
N1 C11 . 1.377(4) ?
N2 C10 . 1.345(4) ?
N2 C12 . 1.376(4) ?
N2 C13 . 1.432(4) ?
N3 C27 . 1.351(4) ?
N3 C28 . 1.381(4) ?
N3 C23 . 1.420(3) ?
C6 C7 . 1.370(4) ?
C6 C5 . 1.379(4) ?
C7 C2 . 1.388(4) ?
C7 H7 . 0.9300 ?
C2 C3 . 1.386(4) ?
C2 C1 . 1.505(4) ?
C11 C12 . 1.337(4) ?
C11 H11 . 0.9300 ?
C12 H12 . 0.9300 ?
C10 C9 . 1.479(4) ?
C9 H9A . 0.9600 ?
C9 H9B . 0.9600 ?
C9 H9C . 0.9600 ?
C13 C18 . 1.376(4) ?
C13 C14 . 1.377(4) ?
C18 C17 . 1.384(4) ?
C18 H18 . 0.9300 ?
C17 C16 . 1.384(4) ?
C17 H17 . 0.9300 ?
C16 C15 . 1.388(4) ?
C16 C19 . 1.498(4) ?
C15 C14 . 1.369(4) ?
C15 H15 . 0.9300 ?
C14 H14 . 0.9300 ?
C19 C20 . 1.482(4) ?
C20 C21 . 1.378(4) ?
C20 C25 . 1.396(4) ?
C25 C24 . 1.382(4) ?
C25 H25 . 0.9300 ?
C24 C23 . 1.375(4) ?
C24 H24 . 0.9300 ?
C23 C22 . 1.384(4) ?
C22 C21 . 1.375(4) ?
C22 H22 . 0.9300 ?
C21 H21 . 0.9300 ?
C28 C29 . 1.346(4) ?
C28 H28 . 0.9300 ?
C29 H29 . 0.9300 ?
C27 C26 . 1.475(4) ?
C26 H26A . 0.9600 ?
C26 H26B . 0.9600 ?
C26 H26C . 0.9600 ?
C3 C4 . 1.378(4) ?
C3 H3 . 0.9300 ?
C4 C5 . 1.384(4) ?
C4 C8 . 1.508(4) ?
C5 H5 . 0.9300 ?

loop_
_geom_hbond_atom_site_label_D
_geom_hbond_atom_site_label_H
_geom_hbond_atom_site_label_A
_geom_hbond_site_symmetry_A
_geom_hbond_distance_DH
_geom_hbond_distance_HA
_geom_hbond_distance_DA
_geom_hbond_angle_DHA
C9 H9C O5 4_565 0.96 2.49 3.427(5) 164.2
C28 H28 O3 3_666 0.93 2.36 3.248(4) 158.8

loop_
_geom_torsion_atom_site_label_1
_geom_torsion_atom_site_label_2
_geom_torsion_atom_site_label_3
_geom_torsion_atom_site_label_4
_geom_torsion_site_symmetry_1
_geom_torsion_site_symmetry_2
_geom_torsion_site_symmetry_3
_geom_torsion_site_symmetry_4
_geom_torsion
_geom_torsion_publ_flag
C5 C6 C7 C2 . . . . -0.1(5) ?
Br1 C6 C7 C2 . . . . 179.0(2) ?
C6 C7 C2 C3 . . . . -0.7(4) ?
C6 C7 C2 C1 . . . . -178.0(3) ?
Zn1 O1 C1 O2 . . . . -13.0(5) ?
Zn1 O1 C1 C2 . . . . 166.58(19) ?
C3 C2 C1 O2 . . . . 6.8(5) ?
C7 C2 C1 O2 . . . . -175.9(3) ?
C3 C2 C1 O1 . . . . -172.8(3) ?
C7 C2 C1 O1 . . . . 4.5(4) ?
C10 N1 C11 C12 . . . . 1.1(4) ?
Zn1 N1 C11 C12 . . . . -174.4(2) ?
N1 C11 C12 N2 . . . . -1.1(4) ?
C10 N2 C12 C11 . . . . 0.7(4) ?
C13 N2 C12 C11 . . . . -169.7(3) ?
C11 N1 C10 N2 . . . . -0.6(3) ?
Zn1 N1 C10 N2 . . . . 174.5(2) ?
C11 N1 C10 C9 . . . . 178.6(3) ?
Zn1 N1 C10 C9 . . . . -6.3(5) ?
C12 N2 C10 N1 . . . . 0.0(4) ?
C13 N2 C10 N1 . . . . 170.4(3) ?
C12 N2 C10 C9 . . . . -179.3(3) ?
C13 N2 C10 C9 . . . . -8.9(5) ?
C10 N2 C13 C18 . . . . 90.3(4) ?
C12 N2 C13 C18 . . . . -101.0(4) ?
C10 N2 C13 C14 . . . . -89.1(4) ?
C12 N2 C13 C14 . . . . 79.7(4) ?
C14 C13 C18 C17 . . . . 3.2(5) ?
N2 C13 C18 C17 . . . . -176.2(3) ?
C13 C18 C17 C16 . . . . -0.6(5) ?
C18 C17 C16 C15 . . . . -2.9(5) ?
C18 C17 C16 C19 . . . . 176.3(3) ?
C17 C16 C15 C14 . . . . 4.0(5) ?
C19 C16 C15 C14 . . . . -175.3(3) ?
C16 C15 C14 C13 . . . . -1.5(5) ?
C18 C13 C14 C15 . . . . -2.1(5) ?
N2 C13 C14 C15 . . . . 177.2(3) ?
C17 C16 C19 O5 . . . . 153.0(4) ?
C15 C16 C19 O5 . . . . -27.8(5) ?
C17 C16 C19 C20 . . . . -28.7(5) ?
C15 C16 C19 C20 . . . . 150.5(3) ?
O5 C19 C20 C21 . . . . -25.0(5) ?
C16 C19 C20 C21 . . . . 156.6(3) ?
O5 C19 C20 C25 . . . . 152.2(4) ?
C16 C19 C20 C25 . . . . -26.2(5) ?
C21 C20 C25 C24 . . . . -3.0(5) ?
C19 C20 C25 C24 . . . . 179.9(3) ?
C20 C25 C24 C23 . . . . -1.8(5) ?
C25 C24 C23 C22 . . . . 5.2(5) ?
C25 C24 C23 N3 . . . . -176.6(3) ?
C27 N3 C23 C24 . . . . 45.0(4) ?
C28 N3 C23 C24 . . . . -135.4(3) ?
C27 N3 C23 C22 . . . . -136.8(3) ?
C28 N3 C23 C22 . . . . 42.8(4) ?
C24 C23 C22 C21 . . . . -3.7(5) ?
N3 C23 C22 C21 . . . . 178.1(3) ?
C23 C22 C21 C20 . . . . -1.3(5) ?
C25 C20 C21 C22 . . . . 4.5(5) ?
C19 C20 C21 C22 . . . . -178.2(3) ?
C27 N3 C28 C29 . . . . -1.3(3) ?
C23 N3 C28 C29 . . . . 179.1(3) ?
N3 C28 C29 N4 . . . . 0.6(3) ?
C27 N4 C29 C28 . . . . 0.3(3) ?
Zn1 N4 C29 C28 2 . . . -171.8(2) ?
C29 N4 C27 N3 . . . . -1.1(3) ?
Zn1 N4 C27 N3 2 . . . 170.65(18) ?
C29 N4 C27 C26 . . . . 174.2(3) ?
Zn1 N4 C27 C26 2 . . . -14.0(4) ?
C28 N3 C27 N4 . . . . 1.5(3) ?
C23 N3 C27 N4 . . . . -178.8(2) ?
C28 N3 C27 C26 . . . . -173.8(3) ?
C23 N3 C27 C26 . . . . 5.9(5) ?
C7 C2 C3 C4 . . . . 0.8(4) ?
C1 C2 C3 C4 . . . . 178.1(3) ?
C2 C3 C4 C5 . . . . 0.0(5) ?
C2 C3 C4 C8 . . . . -179.6(3) ?
Zn1 O4 C8 O3 2_755 . . . -3.7(6) ?
Zn1 O4 C8 C4 2_755 . . . 177.2(2) ?
C3 C4 C8 O3 . . . . 6.8(5) ?
C5 C4 C8 O3 . . . . -172.7(3) ?
C3 C4 C8 O4 . . . . -173.9(3) ?
C5 C4 C8 O4 . . . . 6.5(4) ?
C7 C6 C5 C4 . . . . 0.9(5) ?
Br1 C6 C5 C4 . . . . -178.2(2) ?
C3 C4 C5 C6 . . . . -0.8(4) ?
C8 C4 C5 C6 . . . . 178.8(3) ?

_cod_database_fobs_code 2312418
